data_2222435
loop_
_publ_author_name
'Gowda, B. Thimme'
'Foro, Sabine'
'Fuess, Hartmut'

_publ_section_title
;
 <i>N</i>-Phenylformamide
;
_journal_coeditor_code RK2151
_journal_issue 7
_journal_name_full 'Acta Crystallographica Section E'
_journal_page_first o1633
_journal_paper_doi 10.1107/S1600536809022776
_journal_volume 65
_journal_year 2009
_chemical_formula_iupac 'C7 H7 N O'
_chemical_formula_moiety 'C7 H7 N O'
_chemical_formula_sum 'C7 H7 N O'
_chemical_formula_weight 121.14
_chemical_name_systematic
;
<i>N</i>-Phenylformamide
;
_space_group_IT_number 15
_symmetry_cell_setting monoclinic
_symmetry_space_group_name_Hall '-C 2yc'
_symmetry_space_group_name_H-M 'C 1 2/c 1'
_atom_sites_solution_hydrogens geom
_atom_sites_solution_primary direct
_atom_sites_solution_secondary difmap
_audit_creation_method SHELXL-97
_cell_angle_alpha 90.00
_cell_angle_beta 113.140(10)
_cell_angle_gamma 90.00
_cell_formula_units_Z 16
_cell_length_a 30.923(3)
_cell_length_b 6.1737(6)
_cell_length_c 14.8140(10)
_cell_measurement_reflns_used 2475
_cell_measurement_temperature 298(2)
_cell_measurement_theta_max 28.24
_cell_measurement_theta_min 2.66
_cell_volume 2600.6(4)
_computing_cell_refinement 'CrysAlis RED (Oxford Diffraction, 2009)'
_computing_data_collection 'CrysAlis CCD (Oxford Diffraction, 2009)'
_computing_data_reduction 'CrysAlis RED (Oxford Diffraction, 2009)'
_computing_molecular_graphics 'PLATON (Spek, 2009)'
_computing_publication_material 'SHELXL97 (Sheldrick, 2008)'
_computing_structure_refinement 'SHELXL97 (Sheldrick, 2008)'
_computing_structure_solution 'SHELXS97 (Sheldrick, 2008)'
_diffrn_ambient_temperature 298(2)
_diffrn_measured_fraction_theta_full 0.999
_diffrn_measured_fraction_theta_max 0.999
_diffrn_measurement_device_type
;
Oxford Diffraction Xcalibur diffractometer
with a Sapphire CCD detector
;
_diffrn_measurement_method '\w and \f'
_diffrn_radiation_monochromator Graphite
_diffrn_radiation_source 'Fine--focus sealed tube'
_diffrn_radiation_type MoK\a
_diffrn_radiation_wavelength 0.71073
_diffrn_reflns_av_R_equivalents 0.0161
_diffrn_reflns_av_sigmaI/netI 0.0148
_diffrn_reflns_limit_h_max 36
_diffrn_reflns_limit_h_min -37
_diffrn_reflns_limit_k_max 7
_diffrn_reflns_limit_k_min -7
_diffrn_reflns_limit_l_max 17
_diffrn_reflns_limit_l_min -17
_diffrn_reflns_number 8394
_diffrn_reflns_theta_full 25.35
_diffrn_reflns_theta_max 25.35
_diffrn_reflns_theta_min 2.76
_diffrn_standards_decay_% 0
_exptl_absorpt_coefficient_mu 0.084
_exptl_absorpt_correction_T_max 0.9691
_exptl_absorpt_correction_T_min 0.9657
_exptl_absorpt_correction_type multi-scan
_exptl_absorpt_process_details '(CrysAlis RED; Oxford Diffraction, 2009)'
_exptl_crystal_colour colourless
_exptl_crystal_density_diffrn 1.238
_exptl_crystal_density_method 'Not measured'
_exptl_crystal_description needle
_exptl_crystal_F_000 1024
_exptl_crystal_size_max 0.48
_exptl_crystal_size_mid 0.44
_exptl_crystal_size_min 0.40
_refine_diff_density_max 0.112
_refine_diff_density_min -0.099
_refine_ls_extinction_coef 0.0028(7)
_refine_ls_extinction_expression Fc^*^=kFc[1+0.001xFc^2^\l^3^/sin(2\q)]^-1/4^
_refine_ls_extinction_method 'SHELXL97 (Sheldrick, 2008)'
_refine_ls_goodness_of_fit_ref 1.117
_refine_ls_hydrogen_treatment mixed
_refine_ls_matrix_type full
_refine_ls_number_parameters 170
_refine_ls_number_reflns 2383
_refine_ls_number_restraints 0
_refine_ls_restrained_S_all 1.117
_refine_ls_R_factor_all 0.0551
_refine_ls_R_factor_gt 0.0368
_refine_ls_shift/su_max 0.000
_refine_ls_shift/su_mean 0.000
_refine_ls_structure_factor_coef Fsqd
_refine_ls_weighting_details 'calc w=1/[\s^2^(Fo^2^)+(0.0651P)^2^] where P=(Fo^2^+2Fc^2^)/3'
_refine_ls_weighting_scheme calc
_refine_ls_wR_factor_gt 0.1086
_refine_ls_wR_factor_ref 0.1147
_reflns_number_gt 1679
_reflns_number_total 2383
_reflns_threshold_expression I>2\s(I)
_cod_data_source_file rk2151.cif
_cod_data_source_block I
_cod_original_sg_symbol_H-M 'C 2/c'
_cod_database_code 2222435
_cod_database_fobs_code 2222435

loop_
_symmetry_equiv_pos_as_xyz
'x, y, z'
'-x, y, -z+1/2'
'x+1/2, y+1/2, z'
'-x+1/2, y+1/2, -z+1/2'
'-x, -y, -z'
'x, -y, z-1/2'
'-x+1/2, -y+1/2, -z'
'x+1/2, -y+1/2, z-1/2'

loop_
_atom_site_type_symbol
_atom_site_label
_atom_site_fract_x
_atom_site_fract_y
_atom_site_fract_z
_atom_site_U_iso_or_equiv
_atom_site_adp_type
_atom_site_calc_flag
_atom_site_refinement_flags
_atom_site_occupancy
_atom_site_disorder_assembly
_atom_site_disorder_group
O O1 0.09999(4) 0.21410(18) 0.62537(8) 0.0921(4) Uani d . 1 . .
N N1 0.04841(4) 0.34831(19) 0.47961(9) 0.0694(4) Uani d . 1 . .
H H1N 0.0202(6) 0.322(2) 0.4332(11) 0.083 Uiso d . 1 . .
C C1 0.07229(4) 0.5289(2) 0.46365(9) 0.0561(3) Uani d . 1 . .
C C2 0.04734(5) 0.6657(3) 0.38753(10) 0.0727(4) Uani d . 1 . .
H H2 0.0159 0.6367 0.3491 0.087 Uiso calc R 1 . .
C C3 0.06857(6) 0.8441(3) 0.36825(12) 0.0893(5) Uani d . 1 . .
H H3 0.0515 0.9351 0.3164 0.107 Uiso calc R 1 . .
C C4 0.11462(6) 0.8895(3) 0.42461(12) 0.0890(5) Uani d . 1 . .
H H4 0.1289 1.0119 0.4119 0.107 Uiso calc R 1 . .
C C5 0.13948(6) 0.7535(3) 0.49972(12) 0.0828(5) Uani d . 1 . .
H H5 0.1709 0.7834 0.5378 0.099 Uiso calc R 1 . .
C C6 0.11890(5) 0.5734(2) 0.51989(11) 0.0687(4) Uani d . 1 . .
H H6 0.1363 0.4818 0.5712 0.082 Uiso calc R 1 . .
C C7 0.06296(6) 0.2094(2) 0.55435(12) 0.0792(5) Uani d . 1 . .
H H7 0.0426 0.0966 0.5518 0.095 Uiso calc R 1 . .
O O2 0.04140(4) 0.2563(2) 0.16582(9) 0.0996(4) Uani d . 1 . .
N N2 0.11861(4) 0.1904(2) 0.22825(8) 0.0628(3) Uani d . 1 . .
H H2N 0.1131(5) 0.067(3) 0.1994(10) 0.075 Uiso d . 1 . .
C C8 0.16640(5) 0.2389(2) 0.28235(9) 0.0565(3) Uani d . 1 . .
C C9 0.18179(6) 0.4299(3) 0.33258(13) 0.0862(5) Uani d . 1 . .
H H9 0.1603 0.5369 0.3309 0.103 Uiso calc R 1 . .
C C10 0.22921(7) 0.4618(3) 0.38543(14) 0.1024(6) Uani d . 1 . .
H H10 0.2394 0.5901 0.4202 0.123 Uiso calc R 1 . .
C C11 0.26131(6) 0.3093(3) 0.38760(14) 0.0963(6) Uani d . 1 . .
H H11 0.2932 0.3324 0.4235 0.116 Uiso calc R 1 . .
C C12 0.24605(6) 0.1230(3) 0.33668(13) 0.0919(5) Uani d . 1 . .
H H12 0.2678 0.0184 0.3371 0.110 Uiso calc R 1 . .
C C13 0.19895(5) 0.0867(2) 0.28451(11) 0.0750(4) Uani d . 1 . .
H H13 0.1891 -0.0425 0.2503 0.090 Uiso calc R 1 . .
C C14 0.08175(6) 0.3109(3) 0.21441(12) 0.0771(4) Uani d . 1 . .
H H14 0.0867 0.4471 0.2436 0.093 Uiso calc R 1 . .

loop_
_atom_site_aniso_label
_atom_site_aniso_U_11
_atom_site_aniso_U_22
_atom_site_aniso_U_33
_atom_site_aniso_U_12
_atom_site_aniso_U_13
_atom_site_aniso_U_23
O1 0.0813(8) 0.0791(7) 0.0881(8) -0.0120(6) 0.0032(6) 0.0215(5)
N1 0.0527(7) 0.0658(8) 0.0743(8) -0.0096(6) 0.0082(6) 0.0067(6)
C1 0.0522(8) 0.0564(8) 0.0570(7) -0.0001(6) 0.0186(6) -0.0032(6)
C2 0.0644(9) 0.0780(10) 0.0644(9) -0.0023(7) 0.0131(7) 0.0049(7)
C3 0.1006(14) 0.0823(11) 0.0750(10) -0.0058(10) 0.0236(9) 0.0207(9)
C4 0.0993(14) 0.0849(12) 0.0826(11) -0.0263(10) 0.0355(10) 0.0063(9)
C5 0.0682(10) 0.0902(12) 0.0847(11) -0.0210(9) 0.0242(8) 0.0026(9)
C6 0.0555(8) 0.0699(9) 0.0742(9) -0.0033(7) 0.0184(7) 0.0063(7)
C7 0.0714(10) 0.0648(9) 0.0897(11) -0.0116(8) 0.0189(9) 0.0098(8)
O2 0.0556(7) 0.1164(10) 0.1092(9) 0.0152(6) 0.0132(6) 0.0123(7)
N2 0.0567(7) 0.0615(7) 0.0645(7) 0.0048(6) 0.0175(6) -0.0040(5)
C8 0.0557(8) 0.0602(8) 0.0522(7) -0.0013(6) 0.0197(6) 0.0026(6)
C9 0.0790(12) 0.0746(10) 0.1005(12) -0.0037(8) 0.0303(9) -0.0202(9)
C10 0.0939(14) 0.0939(13) 0.1047(13) -0.0311(11) 0.0233(11) -0.0271(10)
C11 0.0647(11) 0.1055(15) 0.0999(13) -0.0158(11) 0.0122(9) 0.0068(11)
C12 0.0601(10) 0.0924(12) 0.1119(13) 0.0070(9) 0.0218(9) 0.0067(10)
C13 0.0618(9) 0.0680(9) 0.0873(10) 0.0029(7) 0.0209(8) -0.0064(7)
C14 0.0667(11) 0.0739(10) 0.0865(11) 0.0132(8) 0.0256(9) 0.0104(8)

loop_
_atom_type_symbol
_atom_type_description
_atom_type_scat_dispersion_real
_atom_type_scat_dispersion_imag
_atom_type_scat_source
C C 0.0033 0.0016 'International Tables Vol C Tables 4.2.6.8 and 6.1.1.4'
H H 0.0000 0.0000 'International Tables Vol C Tables 4.2.6.8 and 6.1.1.4'
N N 0.0061 0.0033 'International Tables Vol C Tables 4.2.6.8 and 6.1.1.4'
O O 0.0106 0.0060 'International Tables Vol C Tables 4.2.6.8 and 6.1.1.4'

loop_
_geom_angle_atom_site_label_1
_geom_angle_atom_site_label_2
_geom_angle_atom_site_label_3
_geom_angle_site_symmetry_1
_geom_angle_site_symmetry_3
_geom_angle
_geom_angle_publ_flag
C7 N1 C1 . . 128.45(13) ?
C7 N1 H1N . . 115.8(10) ?
C1 N1 H1N . . 115.7(10) ?
C2 C1 C6 . . 119.24(13) ?
C2 C1 N1 . . 117.46(12) ?
C6 C1 N1 . . 123.29(12) ?
C3 C2 C1 . . 120.27(14) ?
C3 C2 H2 . . 119.9 ?
C1 C2 H2 . . 119.9 ?
C4 C3 C2 . . 120.51(15) ?
C4 C3 H3 . . 119.7 ?
C2 C3 H3 . . 119.7 ?
C5 C4 C3 . . 119.30(15) ?
C5 C4 H4 . . 120.4 ?
C3 C4 H4 . . 120.4 ?
C4 C5 C6 . . 121.06(15) ?
C4 C5 H5 . . 119.5 ?
C6 C5 H5 . . 119.5 ?
C5 C6 C1 . . 119.62(14) ?
C5 C6 H6 . . 120.2 ?
C1 C6 H6 . . 120.2 ?
O1 C7 N1 . . 126.94(14) ?
O1 C7 H7 . . 116.5 ?
N1 C7 H7 . . 116.5 ?
C14 N2 C8 . . 128.51(14) ?
C14 N2 H2N . . 115.9(10) ?
C8 N2 H2N . . 115.6(10) ?
C13 C8 C9 . . 118.76(14) ?
C13 C8 N2 . . 117.69(12) ?
C9 C8 N2 . . 123.55(13) ?
C8 C9 C10 . . 119.64(16) ?
C8 C9 H9 . . 120.2 ?
C10 C9 H9 . . 120.2 ?
C11 C10 C9 . . 121.22(17) ?
C11 C10 H10 . . 119.4 ?
C9 C10 H10 . . 119.4 ?
C12 C11 C10 . . 118.93(17) ?
C12 C11 H11 . . 120.5 ?
C10 C11 H11 . . 120.5 ?
C11 C12 C13 . . 120.85(17) ?
C11 C12 H12 . . 119.6 ?
C13 C12 H12 . . 119.6 ?
C8 C13 C12 . . 120.59(15) ?
C8 C13 H13 . . 119.7 ?
C12 C13 H13 . . 119.7 ?
O2 C14 N2 . . 124.22(16) ?
O2 C14 H14 . . 117.9 ?
N2 C14 H14 . . 117.9 ?

loop_
_geom_bond_atom_site_label_1
_geom_bond_atom_site_label_2
_geom_bond_site_symmetry_2
_geom_bond_distance
_geom_bond_publ_flag
O1 C7 . 1.2132(17) ?
N1 C7 . 1.3314(19) ?
N1 C1 . 1.4076(17) ?
N1 H1N . 0.888(16) ?
C1 C2 . 1.3771(19) ?
C1 C6 . 1.3797(18) ?
C2 C3 . 1.369(2) ?
C2 H2 . 0.9300 ?
C3 C4 . 1.367(2) ?
C3 H3 . 0.9300 ?
C4 C5 . 1.365(2) ?
C4 H4 . 0.9300 ?
C5 C6 . 1.371(2) ?
C5 H5 . 0.9300 ?
C6 H6 . 0.9300 ?
C7 H7 . 0.9300 ?
O2 C14 . 1.2178(18) ?
N2 C14 . 1.3082(19) ?
N2 C8 . 1.4089(17) ?
N2 H2N . 0.857(16) ?
C8 C13 . 1.3684(19) ?
C8 C9 . 1.375(2) ?
C9 C10 . 1.378(2) ?
C9 H9 . 0.9300 ?
C10 C11 . 1.359(3) ?
C10 H10 . 0.9300 ?
C11 C12 . 1.354(3) ?
C11 H11 . 0.9300 ?
C12 C13 . 1.373(2) ?
C12 H12 . 0.9300 ?
C13 H13 . 0.9300 ?
C14 H14 . 0.9300 ?

loop_
_geom_hbond_atom_site_label_D
_geom_hbond_atom_site_label_H
_geom_hbond_atom_site_label_A
_geom_hbond_site_symmetry_A
_geom_hbond_distance_DH
_geom_hbond_distance_HA
_geom_hbond_distance_DA
_geom_hbond_angle_DHA
N1 H1N O2 2 0.888(16) 1.936(16) 2.8239(17) 178.1(14)
N2 H2N O1 6 0.857(16) 2.007(16) 2.8637(17) 177.0(14)

loop_
_geom_torsion_atom_site_label_1
_geom_torsion_atom_site_label_2
_geom_torsion_atom_site_label_3
_geom_torsion_atom_site_label_4
_geom_torsion_site_symmetry_1
_geom_torsion_site_symmetry_2
_geom_torsion_site_symmetry_3
_geom_torsion_site_symmetry_4
_geom_torsion
_geom_torsion_publ_flag
C7 N1 C1 C2 . . . . -171.26(15) ?
C7 N1 C1 C6 . . . . 9.0(2) ?
C6 C1 C2 C3 . . . . -0.2(2) ?
N1 C1 C2 C3 . . . . 180.00(14) ?
C1 C2 C3 C4 . . . . -0.5(3) ?
C2 C3 C4 C5 . . . . 0.8(3) ?
C3 C4 C5 C6 . . . . -0.5(3) ?
C4 C5 C6 C1 . . . . -0.2(2) ?
C2 C1 C6 C5 . . . . 0.5(2) ?
N1 C1 C6 C5 . . . . -179.70(14) ?
C1 N1 C7 O1 . . . . 1.5(3) ?
C14 N2 C8 C13 . . . . -178.73(14) ?
C14 N2 C8 C9 . . . . 1.3(2) ?
C13 C8 C9 C10 . . . . -1.4(2) ?
N2 C8 C9 C10 . . . . 178.58(15) ?
C8 C9 C10 C11 . . . . 1.1(3) ?
C9 C10 C11 C12 . . . . 0.0(3) ?
C10 C11 C12 C13 . . . . -0.8(3) ?
C9 C8 C13 C12 . . . . 0.7(2) ?
N2 C8 C13 C12 . . . . -179.34(13) ?
C11 C12 C13 C8 . . . . 0.4(3) ?
C8 N2 C14 O2 . . . . 179.62(13) ?
